data_4069694
loop_
_publ_author_name
'Zanardi, Alessandro'
'Mata, Jos\'e A.'
'Peris, Eduardo'

_publ_section_title
;
 Domino Approach to Benzofurans by the Sequential
 Sonogashira/Hydroalkoxylation Couplings Catalyzed by New
 N-Heterocyclic-Carbene-Palladium Complexes
;
_journal_issue 15
_journal_name_full Organometallics
_journal_page_first 4335
_journal_paper_doi 10.1021/om900358r
_journal_volume 28
_journal_year 2009
_chemical_formula_moiety 'C10 H13 Cl2 N3 Pd'
_chemical_formula_sum 'C10 H13 Cl2 N3 Pd'
_chemical_formula_weight 352.53
_chemical_name_systematic
; 
 ? 
;
_space_group_IT_number 178
_symmetry_cell_setting hexagonal
_symmetry_Int_Tables_number 178
_symmetry_space_group_name_Hall 'P 61 2 (0 0 5)'
_symmetry_space_group_name_H-M 'P 61 2 2'
_atom_sites_solution_hydrogens geom
_atom_sites_solution_primary direct
_atom_sites_solution_secondary difmap
_audit_creation_method SHELXL-97
_cell_angle_alpha 90.00
_cell_angle_beta 90.00
_cell_angle_gamma 120.00
_cell_formula_units_Z 6
_cell_length_a 9.0470(5)
_cell_length_b 9.0470(5)
_cell_length_c 29.203(3)
_cell_measurement_temperature 293(2)
_cell_volume 2070.0(3)
_computing_structure_refinement 'SHELXL-97 (Sheldrick, 1997)'
_computing_structure_solution 'SHELXS-97 (Sheldrick, 1990)'
_diffrn_ambient_temperature 293(2)
_diffrn_measured_fraction_theta_full 1.000
_diffrn_measured_fraction_theta_max 1.000
_diffrn_radiation_monochromator graphite
_diffrn_radiation_probe x-ray
_diffrn_radiation_source 'fine-focus sealed tube'
_diffrn_radiation_type MoK\a
_diffrn_radiation_wavelength 0.71073
_diffrn_reflns_av_R_equivalents 0.0409
_diffrn_reflns_av_sigmaI/netI 0.0231
_diffrn_reflns_limit_h_max 11
_diffrn_reflns_limit_h_min -11
_diffrn_reflns_limit_k_max 11
_diffrn_reflns_limit_k_min -10
_diffrn_reflns_limit_l_max 37
_diffrn_reflns_limit_l_min -36
_diffrn_reflns_number 14177
_diffrn_reflns_theta_full 27.48
_diffrn_reflns_theta_max 27.48
_diffrn_reflns_theta_min 2.60
_exptl_absorpt_coefficient_mu 1.710
_exptl_absorpt_correction_type empirical
_exptl_crystal_colour Yellow
_exptl_crystal_density_diffrn 1.697
_exptl_crystal_density_method 'not measured'
_exptl_crystal_description Prism
_exptl_crystal_F_000 1044
_exptl_crystal_recrystallization_method 'Slow CH2Cl2/hexanes evaporation'
_exptl_crystal_size_max 0.14
_exptl_crystal_size_mid 0.12
_exptl_crystal_size_min 0.08
_refine_diff_density_max 0.750
_refine_diff_density_min -0.537
_refine_diff_density_rms 0.099
_refine_ls_abs_structure_details 'Flack H D (1983), Acta Cryst. A39, 876-881'
_refine_ls_abs_structure_Flack 0.09(13)
_refine_ls_extinction_method none
_refine_ls_goodness_of_fit_ref 1.080
_refine_ls_hydrogen_treatment constr
_refine_ls_matrix_type full
_refine_ls_number_parameters 76
_refine_ls_number_reflns 1592
_refine_ls_number_restraints 0
_refine_ls_restrained_S_all 1.080
_refine_ls_R_factor_all 0.0511
_refine_ls_R_factor_gt 0.0419
_refine_ls_shift/su_max 0.000
_refine_ls_shift/su_mean 0.000
_refine_ls_structure_factor_coef Fsqd
_refine_ls_weighting_details 'calc w=1/[\s^2^(Fo^2^)+(0.0715P)^2^+2.5892P] where P=(Fo^2^+2Fc^2^)/3'
_refine_ls_weighting_scheme calc
_refine_ls_wR_factor_gt 0.1167
_refine_ls_wR_factor_ref 0.1237
_reflns_number_gt 1381
_reflns_number_total 1592
_reflns_threshold_expression >2sigma(I)
_cod_data_source_file om900358r_si_001.cif
_cod_data_source_block Compound_2
_cod_original_sg_symbol_H-M P6(1)22
_cod_database_code 4069694

loop_
_symmetry_equiv_pos_as_xyz
'x, y, z'
'-y, x-y, z+1/3'
'-x+y, -x, z+2/3'
'-x, -y, z+1/2'
'y, -x+y, z+5/6'
'x-y, x, z+1/6'
'y, x, -z+1/3'
'x-y, -y, -z'
'-x, -x+y, -z+2/3'
'-y, -x, -z+5/6'
'-x+y, y, -z+1/2'
'x, x-y, -z+1/6'

loop_
_atom_site_label
_atom_site_type_symbol
_atom_site_fract_x
_atom_site_fract_y
_atom_site_fract_z
_atom_site_U_iso_or_equiv
_atom_site_adp_type
_atom_site_occupancy
_atom_site_symmetry_multiplicity
_atom_site_calc_flag
_atom_site_refinement_flags
Pd1 Pd 0.12967(4) -0.12967(4) -0.0833 0.0450(2) Uani 1 2 d S
C1 C 0.2555(5) -0.2555(5) -0.0833 0.0565(19) Uani 1 2 d S
N1 N 0.2992(10) -0.3130(10) -0.1197(2) 0.0817(19) Uani 1 1 d .
Cl2 Cl 0.3723(2) 0.1101(2) -0.11153(7) 0.0680(5) Uani 1 1 d .
C2 C 0.3842(16) -0.3971(17) -0.1051(3) 0.114(4) Uani 1 1 d .
H2 H 0.4244 -0.4528 -0.1237 0.136 Uiso 1 1 calc R
N3 N -0.0033(5) 0.0033(5) -0.0833 0.0553(15) Uani 1 2 d S
C3 C 0.2494(14) -0.3043(16) -0.1668(2) 0.110(4) Uani 1 1 d .
H3A H 0.2162 -0.2189 -0.1689 0.165 Uiso 1 1 calc R
H3B H 0.1551 -0.4131 -0.1754 0.165 Uiso 1 1 calc R
H3C H 0.3440 -0.2751 -0.1869 0.165 Uiso 1 1 calc R
C4 C -0.1353(12) -0.0404(12) -0.1093(3) 0.092(3) Uani 1 1 d .
H4 H -0.1721 -0.1338 -0.1287 0.111 Uiso 1 1 calc R
C5 C -0.2234(13) 0.0501(15) -0.1087(5) 0.112(4) Uani 1 1 d .
H5 H -0.3179 0.0142 -0.1276 0.134 Uiso 1 1 calc R
C6 C -0.1790(8) 0.1790(8) -0.0833 0.109(5) Uani 1 2 d S
H6 H -0.2384 0.2384 -0.0833 0.130 Uiso 1 2 calc SR

loop_
_atom_site_aniso_label
_atom_site_aniso_U_11
_atom_site_aniso_U_22
_atom_site_aniso_U_33
_atom_site_aniso_U_23
_atom_site_aniso_U_13
_atom_site_aniso_U_12
Pd1 0.0471(3) 0.0471(3) 0.0450(3) 0.0058(2) 0.0058(2) 0.0266(3)
C1 0.061(4) 0.061(4) 0.059(4) 0.005(4) 0.005(4) 0.039(5)
N1 0.095(5) 0.105(5) 0.074(3) 0.001(4) 0.020(4) 0.071(4)
Cl2 0.0427(8) 0.0706(11) 0.0834(10) 0.0276(9) 0.0116(8) 0.0228(8)
C2 0.117(9) 0.124(9) 0.148(9) 0.004(10) 0.032(10) 0.096(8)
N3 0.048(3) 0.048(3) 0.070(4) -0.006(3) -0.006(3) 0.024(3)
C3 0.127(9) 0.183(11) 0.060(4) -0.005(6) 0.022(5) 0.108(9)
C4 0.097(6) 0.084(6) 0.114(7) -0.038(5) -0.048(6) 0.060(5)
C5 0.081(7) 0.116(8) 0.161(10) -0.021(8) -0.042(7) 0.066(6)
C6 0.116(9) 0.116(9) 0.148(14) 0.011(10) 0.011(10) 0.098(10)

loop_
_atom_type_symbol
_atom_type_description
_atom_type_scat_dispersion_real
_atom_type_scat_dispersion_imag
_atom_type_scat_source
C C 0.0033 0.0016 'International Tables Vol C Tables 4.2.6.8 and 6.1.1.4'
H H 0.0000 0.0000 'International Tables Vol C Tables 4.2.6.8 and 6.1.1.4'
N N 0.0061 0.0033 'International Tables Vol C Tables 4.2.6.8 and 6.1.1.4'
Cl Cl 0.1484 0.1585 'International Tables Vol C Tables 4.2.6.8 and 6.1.1.4'
Pd Pd -0.9988 1.0072 'International Tables Vol C Tables 4.2.6.8 and 6.1.1.4'

loop_
_geom_angle_atom_site_label_1
_geom_angle_atom_site_label_2
_geom_angle_atom_site_label_3
_geom_angle
_geom_angle_site_symmetry_1
_geom_angle_site_symmetry_3
C1 Pd1 N3 180.0 . .
C1 Pd1 Cl2 89.43(5) . 10_554
N3 Pd1 Cl2 90.57(5) . 10_554
C1 Pd1 Cl2 89.43(5) . .
N3 Pd1 Cl2 90.57(5) . .
Cl2 Pd1 Cl2 178.87(10) 10_554 .
N1 C1 N1 106.6(8) 10_554 .
N1 C1 Pd1 126.7(4) 10_554 .
N1 C1 Pd1 126.7(4) . .
C1 N1 C2 108.8(7) . .
C1 N1 C3 124.8(6) . .
C2 N1 C3 126.0(7) . .
C2 C2 N1 107.8(5) 10_554 .
C4 N3 C4 115.6(9) 10_554 .
C4 N3 Pd1 122.2(5) 10_554 .
C4 N3 Pd1 122.2(5) . .
N3 C4 C5 121.3(8) . .
C6 C5 C4 122.4(10) . .
C5 C6 C5 116.8(13) 10_554 .

loop_
_geom_bond_atom_site_label_1
_geom_bond_atom_site_label_2
_geom_bond_distance
_geom_bond_site_symmetry_2
Pd1 C1 1.972(8) .
Pd1 N3 2.084(8) .
Pd1 Cl2 2.3325(15) 10_554
Pd1 Cl2 2.3325(15) .
C1 N1 1.327(7) 10_554
C1 N1 1.327(7) .
N1 C2 1.392(10) .
N1 C3 1.461(10) .
C2 C2 1.27(2) 10_554
N3 C4 1.298(9) 10_554
N3 C4 1.298(9) .
C4 C5 1.399(12) .
C5 C6 1.265(12) .
C6 C5 1.265(12) 10_554

loop_
_geom_torsion_atom_site_label_1
_geom_torsion_atom_site_label_2
_geom_torsion_atom_site_label_3
_geom_torsion_atom_site_label_4
_geom_torsion
_geom_torsion_site_symmetry_1
_geom_torsion_site_symmetry_4
N3 Pd1 C1 N1 -93(100) . 10_554
Cl2 Pd1 C1 N1 -72.7(5) 10_554 10_554
Cl2 Pd1 C1 N1 107.3(5) . 10_554
N3 Pd1 C1 N1 87(100) . .
Cl2 Pd1 C1 N1 107.3(5) 10_554 .
Cl2 Pd1 C1 N1 -72.7(5) . .
N1 C1 N1 C2 0.9(7) 10_554 .
Pd1 C1 N1 C2 -179.1(7) . .
N1 C1 N1 C3 174.9(11) 10_554 .
Pd1 C1 N1 C3 -5.1(11) . .
C1 N1 C2 C2 -2.6(19) . 10_554
C3 N1 C2 C2 -176.5(13) . 10_554
C1 Pd1 N3 C4 136(100) . 10_554
Cl2 Pd1 N3 C4 115.7(6) 10_554 10_554
Cl2 Pd1 N3 C4 -64.3(6) . 10_554
C1 Pd1 N3 C4 -44(100) . .
Cl2 Pd1 N3 C4 -64.3(6) 10_554 .
Cl2 Pd1 N3 C4 115.7(6) . .
C4 N3 C4 C5 -0.3(8) 10_554 .
Pd1 N3 C4 C5 179.7(8) . .
N3 C4 C5 C6 0.6(18) . .
C4 C5 C6 C5 -0.3(8) . 10_554
